data_7159991
loop_
_publ_author_name
'Mondal, Shuvam'
'Jana, Ranjan'

_publ_section_title
;
 Green light-mediated dual eosin Y/Pd<sup>II</sup>-catalyzed
 C(sp<sup>2</sup>)-H arylation of N-H unprotected 2-arylquinazolinones.
;
_journal_issue 27
_journal_name_full 'Organic &amp; biomolecular chemistry'
_journal_page_first 5540
_journal_page_last 5545
_journal_paper_doi 10.1039/d4ob00779d
_journal_volume 22
_journal_year 2024
_chemical_formula_moiety 'C21 H13 N3 O'
_chemical_formula_sum 'C21 H13 N3 O'
_chemical_formula_weight 323.34
_chemical_name_systematic Quinazolinone
_space_group_crystal_system monoclinic
_space_group_IT_number 14
_space_group_name_Hall '-P 2ybc'
_space_group_name_H-M_alt 'P 1 21/c 1'
_atom_sites_solution_hydrogens mixed
_atom_sites_solution_primary iterative
_audit_creation_date 2024-02-16
_audit_creation_method
;
Olex2 1.5
(compiled 2023.08.24 svn.re1ec1418 for OlexSys, GUI svn.r6817)
;
_audit_update_record
;
2024-02-16 deposited with the CCDC.	2024-06-19 downloaded from the CCDC.
;
_cell_angle_alpha 90
_cell_angle_beta 94.2490(10)
_cell_angle_gamma 90
_cell_formula_units_Z 4
_cell_length_a 4.7332(2)
_cell_length_b 20.9652(8)
_cell_length_c 16.2410(6)
_cell_measurement_reflns_used 9949
_cell_measurement_temperature 122.00
_cell_measurement_theta_max 66.44
_cell_measurement_theta_min 4.22
_cell_volume 1607.21(11)
_computing_cell_refinement 'SAINT V8.38A (Bruker, 2018)'
_computing_data_reduction 'SAINT V8.38A (Bruker, 2018)'
_computing_molecular_graphics 'Olex2 1.5 (Dolomanov et al., 2009)'
_computing_publication_material 'Olex2 1.5 (Dolomanov et al., 2009)'
_computing_structure_refinement 'SHELXL 2018/3 (Sheldrick, 2015)'
_computing_structure_solution 'olex2.solve 1.5 (Bourhis et al., 2015)'
_diffrn_ambient_temperature 122.00
_diffrn_detector 'CCD area detector'
_diffrn_detector_area_resol_mean 7.9
_diffrn_detector_type 'Bruker SMART CCD 1K area detector'
_diffrn_measured_fraction_theta_full 0.983
_diffrn_measured_fraction_theta_max 0.983
_diffrn_measurement_device 'three-circle diffractometer'
_diffrn_measurement_device_type 'Bruker SMART CCD 1K area detector'
_diffrn_measurement_method '\f and \w scans'
_diffrn_radiation_monochromator graphite
_diffrn_radiation_probe x-ray
_diffrn_radiation_type CuK\a
_diffrn_radiation_wavelength 1.54178
_diffrn_reflns_av_R_equivalents 0.0597
_diffrn_reflns_av_unetI/netI 0.0358
_diffrn_reflns_Laue_measured_fraction_full 0.983
_diffrn_reflns_Laue_measured_fraction_max 0.983
_diffrn_reflns_limit_h_max 5
_diffrn_reflns_limit_h_min -5
_diffrn_reflns_limit_k_max 24
_diffrn_reflns_limit_k_min -24
_diffrn_reflns_limit_l_max 19
_diffrn_reflns_limit_l_min -19
_diffrn_reflns_number 22992
_diffrn_reflns_point_group_measured_fraction_full 0.983
_diffrn_reflns_point_group_measured_fraction_max 0.983
_diffrn_reflns_theta_full 66.656
_diffrn_reflns_theta_max 66.656
_diffrn_reflns_theta_min 4.217
_diffrn_source 'sealed X-ray tube'
_diffrn_source_current 1.2
_diffrn_source_power 0.06
_diffrn_source_target Mo
_diffrn_source_voltage 50.0
_diffrn_standards_number 0
_exptl_absorpt_coefficient_mu 0.677
_exptl_absorpt_correction_T_max 0.5842
_exptl_absorpt_correction_T_min 0.4070
_exptl_absorpt_correction_type multi-scan
_exptl_absorpt_process_details
;
SADABS-2016/2 (Bruker,2016/2) was used for absorption correction.
wR2(int) was 0.1283 before and 0.0864 after correction.
The Ratio of minimum to maximum transmission is 0.6967.
The \l/2 correction factor is Not present.
;
_exptl_crystal_colour colourless
_exptl_crystal_colour_primary colourless
_exptl_crystal_density_diffrn 1.336
_exptl_crystal_description BLOCK
_exptl_crystal_F_000 672
_exptl_crystal_preparation 'slow evaporation'
_exptl_crystal_recrystallization_method 'DCM and Hexane'
_exptl_crystal_size_max 0.32
_exptl_crystal_size_mid 0.12
_exptl_crystal_size_min 0.1
_refine_diff_density_max 0.183
_refine_diff_density_min -0.243
_refine_diff_density_rms 0.047
_refine_ls_extinction_method none
_refine_ls_goodness_of_fit_ref 1.065
_refine_ls_hydrogen_treatment mixed
_refine_ls_matrix_type full
_refine_ls_number_parameters 230
_refine_ls_number_reflns 2803
_refine_ls_number_restraints 0
_refine_ls_restrained_S_all 1.065
_refine_ls_R_factor_all 0.0465
_refine_ls_R_factor_gt 0.0451
_refine_ls_shift/su_max 0.000
_refine_ls_shift/su_mean 0.000
_refine_ls_structure_factor_coef Fsqd
_refine_ls_weighting_details 'w=1/[\s^2^(Fo^2^)+(0.0690P)^2^+0.4505P] where P=(Fo^2^+2Fc^2^)/3'
_refine_ls_weighting_scheme calc
_refine_ls_wR_factor_gt 0.1200
_refine_ls_wR_factor_ref 0.1214
_reflns_Friedel_coverage 0.000
_reflns_number_gt 2660
_reflns_number_total 2803
_reflns_threshold_expression 'I > 2\s(I)'
_cod_data_source_file d4ob00779d2.cif
_cod_data_source_block shm_305_0m_a
_cod_depositor_comments 'Adding full bibliography for 7159991--7159992.cif.'
_cod_original_cell_volume 1607.20(11)
_cod_database_code 7159991
_shelx_shelxl_version_number 2018/3
_shelx_space_group_comment
;
The symmetry employed for this shelxl refinement is uniquely defined
by the following loop, which should always be used as a source of
symmetry information in preference to the above space-group names.
They are only intended as comments.
;
_shelx_estimated_absorpt_t_max 0.935
_shelx_estimated_absorpt_t_min 0.813
_olex2_refinement_description
;
1.a Aromatic/amide H refined with riding coordinates:
 C007(H007), C00C(H00C), C00D(H00D), C00E(H00E), C00F(H00F), C00G(H00G),
 C00H(H00H), C00I(H00I), C00L(H00L), C00M(H00M), C00O(H00O), C00P(H00P)
;
_olex2_submission_special_instructions 'No special instructions were received'

loop_
_space_group_symop_operation_xyz
'x, y, z'
'-x, y+1/2, -z+1/2'
'-x, -y, -z'
'x, -y-1/2, z-1/2'

loop_
_atom_site_label
_atom_site_type_symbol
_atom_site_fract_x
_atom_site_fract_y
_atom_site_fract_z
_atom_site_U_iso_or_equiv
_atom_site_adp_type
_atom_site_occupancy
_atom_site_site_symmetry_order
_atom_site_calc_flag
_atom_site_refinement_flags_posn
_atom_site_refinement_flags_adp
_atom_site_refinement_flags_occupancy
_atom_site_disorder_assembly
_atom_site_disorder_group
O001 O 0.9231(2) 0.49886(5) 0.39899(6) 0.0369(3) Uani 1 1 d . . . . .
N002 N 0.4508(2) 0.34207(5) 0.44814(7) 0.0260(3) Uani 1 1 d . . . . .
N003 N 0.7814(2) 0.42259(5) 0.48676(7) 0.0274(3) Uani 1 1 d . . . . .
N004 N 1.1815(3) 0.03644(7) 0.38771(9) 0.0477(4) Uani 1 1 d . . . . .
C005 C 0.6223(3) 0.36966(6) 0.50295(8) 0.0248(3) Uani 1 1 d . . . . .
C006 C 0.7539(3) 0.23150(6) 0.55443(8) 0.0245(3) Uani 1 1 d . . . . .
C007 C 0.5405(3) 0.45004(6) 0.26934(8) 0.0284(3) Uani 1 1 d . . . . .
H007 H 0.652532 0.485337 0.254883 0.034 Uiso 1 1 calc R U . . .
C008 C 0.6734(3) 0.28224(6) 0.61210(8) 0.0254(3) Uani 1 1 d . . . . .
C009 C 0.6409(3) 0.34716(6) 0.59014(8) 0.0264(3) Uani 1 1 d . . . . .
C00A C 0.4228(3) 0.36958(6) 0.36990(8) 0.0250(3) Uani 1 1 d . . . . .
C00B C 0.5792(3) 0.42309(6) 0.34828(8) 0.0253(3) Uani 1 1 d . . . . .
C00C C 0.9601(3) 0.24225(6) 0.49878(8) 0.0266(3) Uani 1 1 d . . . . .
H00C H 1.033129 0.284049 0.492611 0.032 Uiso 1 1 calc R U . . .
C00D C 0.6467(3) 0.16963(6) 0.56107(8) 0.0284(3) Uani 1 1 d . . . . .
H00D H 0.501742 0.161873 0.597266 0.034 Uiso 1 1 calc R U . . .
C00E C 0.3395(3) 0.42515(6) 0.21293(9) 0.0303(3) Uani 1 1 d . . . . .
H00E H 0.308011 0.443980 0.159844 0.036 Uiso 1 1 calc R U . . .
C00F C 0.7470(3) 0.11963(6) 0.51618(9) 0.0303(3) Uani 1 1 d . . . . .
H00F H 0.674113 0.077813 0.522299 0.036 Uiso 1 1 calc R U . . .
C00G C 0.2234(3) 0.34382(7) 0.31057(9) 0.0291(3) Uani 1 1 d . . . . .
H00G H 0.117610 0.307056 0.323267 0.035 Uiso 1 1 calc R U . . .
C00H C 1.0590(3) 0.19278(6) 0.45259(8) 0.0297(3) Uani 1 1 d . . . . .
H00H H 1.197599 0.200826 0.414453 0.036 Uiso 1 1 calc R U . . .
C00I C 0.1815(3) 0.37197(7) 0.23394(9) 0.0319(3) Uani 1 1 d . . . . .
H00I H 0.042773 0.354956 0.194698 0.038 Uiso 1 1 calc R U . . .
C00J C 0.7755(3) 0.45167(6) 0.41069(9) 0.0279(3) Uani 1 1 d . . . . .
C00K C 0.9557(3) 0.13093(6) 0.46187(8) 0.0297(3) Uani 1 1 d . . . . .
C00L C 0.6516(3) 0.26570(7) 0.69470(9) 0.0305(3) Uani 1 1 d . . . . .
H00L H 0.667909 0.222112 0.710322 0.037 Uiso 1 1 calc R U . . .
C00M C 0.6019(3) 0.39236(7) 0.65142(9) 0.0339(3) Uani 1 1 d . . . . .
H00M H 0.586509 0.436157 0.636765 0.041 Uiso 1 1 calc R U . . .
C00N C 1.0768(3) 0.07843(7) 0.41924(9) 0.0357(4) Uani 1 1 d . . . . .
C00O C 0.6068(3) 0.31099(7) 0.75458(9) 0.0365(4) Uani 1 1 d . . . . .
H00O H 0.591010 0.298255 0.810192 0.044 Uiso 1 1 calc R U . . .
C00P C 0.5853(4) 0.37474(7) 0.73314(10) 0.0392(4) Uani 1 1 d . . . . .
H00P H 0.559396 0.406146 0.774065 0.047 Uiso 1 1 calc R U . . .
H003 H 0.897(4) 0.4447(10) 0.5288(13) 0.057(5) Uiso 1 1 d . . . . .

loop_
_atom_site_aniso_label
_atom_site_aniso_U_11
_atom_site_aniso_U_22
_atom_site_aniso_U_33
_atom_site_aniso_U_23
_atom_site_aniso_U_13
_atom_site_aniso_U_12
O001 0.0440(6) 0.0304(5) 0.0354(6) 0.0053(4) -0.0037(4) -0.0155(4)
N002 0.0239(6) 0.0236(6) 0.0302(6) 0.0026(4) -0.0008(4) -0.0012(4)
N003 0.0287(6) 0.0228(6) 0.0298(6) 0.0026(4) -0.0035(5) -0.0046(4)
N004 0.0600(9) 0.0360(8) 0.0477(8) -0.0071(6) 0.0079(7) 0.0054(6)
C005 0.0221(6) 0.0207(6) 0.0312(7) 0.0015(5) 0.0006(5) 0.0006(5)
C006 0.0237(6) 0.0239(7) 0.0249(6) 0.0035(5) -0.0040(5) 0.0009(5)
C007 0.0320(7) 0.0220(6) 0.0315(7) 0.0015(5) 0.0032(5) 0.0012(5)
C008 0.0226(6) 0.0240(7) 0.0293(7) 0.0020(5) -0.0008(5) -0.0013(5)
C009 0.0251(7) 0.0235(7) 0.0303(7) 0.0012(5) -0.0005(5) -0.0014(5)
C00A 0.0224(7) 0.0232(7) 0.0294(7) 0.0006(5) 0.0012(5) 0.0034(5)
C00B 0.0237(7) 0.0215(7) 0.0305(7) -0.0007(5) 0.0014(5) 0.0016(5)
C00C 0.0250(7) 0.0235(7) 0.0307(7) 0.0029(5) -0.0014(5) -0.0014(5)
C00D 0.0286(7) 0.0264(7) 0.0298(7) 0.0039(5) 0.0004(5) -0.0024(5)
C00E 0.0351(8) 0.0284(7) 0.0270(7) 0.0005(5) 0.0003(6) 0.0063(5)
C00F 0.0325(7) 0.0239(7) 0.0335(7) 0.0027(5) -0.0047(6) -0.0028(5)
C00G 0.0254(7) 0.0281(7) 0.0334(7) -0.0008(6) -0.0001(5) -0.0037(5)
C00H 0.0281(7) 0.0307(7) 0.0303(7) 0.0021(5) 0.0023(5) 0.0012(5)
C00I 0.0287(7) 0.0354(8) 0.0311(7) -0.0041(6) -0.0024(6) 0.0006(6)
C00J 0.0280(7) 0.0239(7) 0.0315(7) 0.0025(5) 0.0006(5) -0.0021(5)
C00K 0.0313(7) 0.0267(7) 0.0301(7) -0.0011(5) -0.0042(6) 0.0028(5)
C00L 0.0337(7) 0.0273(7) 0.0305(7) 0.0047(5) 0.0017(6) 0.0020(5)
C00M 0.0419(8) 0.0247(7) 0.0352(8) 0.0000(6) 0.0033(6) 0.0024(6)
C00N 0.0411(8) 0.0318(8) 0.0337(8) -0.0018(6) 0.0000(6) 0.0011(6)
C00O 0.0454(9) 0.0361(8) 0.0285(7) 0.0025(6) 0.0045(6) 0.0031(6)
C00P 0.0506(9) 0.0331(8) 0.0341(8) -0.0045(6) 0.0046(7) 0.0035(6)

loop_
_atom_type_symbol
_atom_type_description
_atom_type_scat_dispersion_real
_atom_type_scat_dispersion_imag
_atom_type_scat_source
C C 0.0181 0.0091 'International Tables Vol C Tables 4.2.6.8 and 6.1.1.4'
H H 0.0000 0.0000 'International Tables Vol C Tables 4.2.6.8 and 6.1.1.4'
N N 0.0311 0.0180 'International Tables Vol C Tables 4.2.6.8 and 6.1.1.4'
O O 0.0492 0.0322 'International Tables Vol C Tables 4.2.6.8 and 6.1.1.4'

loop_
_geom_angle_atom_site_label_1
_geom_angle_atom_site_label_2
_geom_angle_atom_site_label_3
_geom_angle
_geom_angle_site_symmetry_1
_geom_angle_site_symmetry_3
_geom_angle_publ_flag
C005 N002 C00A 117.03(11) . . ?
C005 N003 H003 122.9(12) . . ?
C00J N003 C005 123.59(12) . . ?
C00J N003 H003 113.3(12) . . ?
N002 C005 N003 123.51(12) . . ?
N002 C005 C009 120.12(11) . . ?
N003 C005 C009 116.24(11) . . ?
C00C C006 C008 121.11(11) . . ?
C00C C006 C00D 118.30(12) . . ?
C00D C006 C008 120.23(12) . . ?
C00B C007 H007 120.2 . . ?
C00E C007 H007 120.2 . . ?
C00E C007 C00B 119.63(13) . . ?
C009 C008 C006 123.99(12) . . ?
C00L C008 C006 117.93(11) . . ?
C00L C008 C009 117.86(12) . . ?
C008 C009 C005 122.90(12) . . ?
C00M C009 C005 117.46(12) . . ?
C00M C009 C008 119.45(13) . . ?
N002 C00A C00B 122.88(12) . . ?
N002 C00A C00G 118.69(12) . . ?
C00B C00A C00G 118.40(12) . . ?
C007 C00B C00A 121.05(12) . . ?
C007 C00B C00J 120.39(12) . . ?
C00A C00B C00J 118.51(12) . . ?
C006 C00C H00C 119.6 . . ?
C00H C00C C006 120.75(12) . . ?
C00H C00C H00C 119.6 . . ?
C006 C00D H00D 119.3 . . ?
C00F C00D C006 121.46(13) . . ?
C00F C00D H00D 119.3 . . ?
C007 C00E H00E 120.1 . . ?
C007 C00E C00I 119.77(13) . . ?
C00I C00E H00E 120.1 . . ?
C00D C00F H00F 120.2 . . ?
C00D C00F C00K 119.54(12) . . ?
C00K C00F H00F 120.2 . . ?
C00A C00G H00G 120.0 . . ?
C00I C00G C00A 119.92(13) . . ?
C00I C00G H00G 120.0 . . ?
C00C C00H H00H 119.9 . . ?
C00C C00H C00K 120.16(13) . . ?
C00K C00H H00H 119.9 . . ?
C00E C00I H00I 119.4 . . ?
C00G C00I C00E 121.18(13) . . ?
C00G C00I H00I 119.4 . . ?
O001 C00J N003 121.28(12) . . ?
O001 C00J C00B 124.30(12) . . ?
N003 C00J C00B 114.41(11) . . ?
C00F C00K C00H 119.76(13) . . ?
C00F C00K C00N 120.02(13) . . ?
C00H C00K C00N 120.11(13) . . ?
C008 C00L H00L 119.0 . . ?
C00O C00L C008 121.98(13) . . ?
C00O C00L H00L 119.0 . . ?
C009 C00M H00M 119.3 . . ?
C00P C00M C009 121.44(13) . . ?
C00P C00M H00M 119.3 . . ?
N004 C00N C00K 177.35(17) . . ?
C00L C00O H00O 120.1 . . ?
C00P C00O C00L 119.82(14) . . ?
C00P C00O H00O 120.1 . . ?
C00M C00P H00P 120.3 . . ?
C00O C00P C00M 119.38(14) . . ?
C00O C00P H00P 120.3 . . ?

loop_
_geom_bond_atom_site_label_1
_geom_bond_atom_site_label_2
_geom_bond_distance
_geom_bond_site_symmetry_2
_geom_bond_publ_flag
O001 C00J 1.2340(16) . ?
N002 C005 1.2956(17) . ?
N002 C00A 1.3928(17) . ?
N003 C005 1.3773(17) . ?
N003 C00J 1.3762(18) . ?
N003 H003 0.96(2) . ?
N004 C00N 1.149(2) . ?
C005 C009 1.4889(18) . ?
C006 C008 1.4855(19) . ?
C006 C00C 1.3966(19) . ?
C006 C00D 1.4000(18) . ?
C007 H007 0.9500 . ?
C007 C00B 1.4006(19) . ?
C007 C00E 1.374(2) . ?
C008 C009 1.4125(18) . ?
C008 C00L 1.3969(19) . ?
C009 C00M 1.396(2) . ?
C00A C00B 1.4032(18) . ?
C00A C00G 1.4058(19) . ?
C00B C00J 1.4524(19) . ?
C00C H00C 0.9500 . ?
C00C C00H 1.3820(19) . ?
C00D H00D 0.9500 . ?
C00D C00F 1.381(2) . ?
C00E H00E 0.9500 . ?
C00E C00I 1.399(2) . ?
C00F H00F 0.9500 . ?
C00F C00K 1.393(2) . ?
C00G H00G 0.9500 . ?
C00G C00I 1.378(2) . ?
C00H H00H 0.9500 . ?
C00H C00K 1.3980(19) . ?
C00I H00I 0.9500 . ?
C00K C00N 1.442(2) . ?
C00L H00L 0.9500 . ?
C00L C00O 1.387(2) . ?
C00M H00M 0.9500 . ?
C00M C00P 1.386(2) . ?
C00O H00O 0.9500 . ?
C00O C00P 1.383(2) . ?
C00P H00P 0.9500 . ?

loop_
_geom_torsion_atom_site_label_1
_geom_torsion_atom_site_label_2
_geom_torsion_atom_site_label_3
_geom_torsion_atom_site_label_4
_geom_torsion
_geom_torsion_site_symmetry_1
_geom_torsion_site_symmetry_2
_geom_torsion_site_symmetry_3
_geom_torsion_site_symmetry_4
_geom_torsion_publ_flag
N002 C005 C009 C008 48.82(18) . . . . ?
N002 C005 C009 C00M -126.11(14) . . . . ?
N002 C00A C00B C007 -178.72(12) . . . . ?
N002 C00A C00B C00J -1.07(19) . . . . ?
N002 C00A C00G C00I 176.87(12) . . . . ?
N003 C005 C009 C008 -135.09(13) . . . . ?
N003 C005 C009 C00M 49.98(17) . . . . ?
C005 N002 C00A C00B 2.75(19) . . . . ?
C005 N002 C00A C00G -175.38(12) . . . . ?
C005 N003 C00J O001 -179.61(12) . . . . ?
C005 N003 C00J C00B 1.80(19) . . . . ?
C005 C009 C00M C00P 173.00(14) . . . . ?
C006 C008 C009 C005 13.7(2) . . . . ?
C006 C008 C009 C00M -171.49(12) . . . . ?
C006 C008 C00L C00O 173.15(13) . . . . ?
C006 C00C C00H C00K -0.8(2) . . . . ?
C006 C00D C00F C00K -1.2(2) . . . . ?
C007 C00B C00J O001 -2.0(2) . . . . ?
C007 C00B C00J N003 176.52(11) . . . . ?
C007 C00E C00I C00G 0.0(2) . . . . ?
C008 C006 C00C C00H 171.94(12) . . . . ?
C008 C006 C00D C00F -171.00(12) . . . . ?
C008 C009 C00M C00P -2.1(2) . . . . ?
C008 C00L C00O C00P -0.6(2) . . . . ?
C009 C008 C00L C00O -1.6(2) . . . . ?
C009 C00M C00P C00O -0.2(2) . . . . ?
C00A N002 C005 N003 -2.17(19) . . . . ?
C00A N002 C005 C009 173.62(11) . . . . ?
C00A C00B C00J O001 -179.69(13) . . . . ?
C00A C00B C00J N003 -1.15(18) . . . . ?
C00A C00G C00I C00E 1.7(2) . . . . ?
C00B C007 C00E C00I -1.9(2) . . . . ?
C00B C00A C00G C00I -1.3(2) . . . . ?
C00C C006 C008 C009 40.55(19) . . . . ?
C00C C006 C008 C00L -133.90(13) . . . . ?
C00C C006 C00D C00F 2.14(19) . . . . ?
C00C C00H C00K C00F 1.8(2) . . . . ?
C00C C00H C00K C00N -174.45(13) . . . . ?
C00D C006 C008 C009 -146.50(13) . . . . ?
C00D C006 C008 C00L 39.05(18) . . . . ?
C00D C006 C00C C00H -1.14(19) . . . . ?
C00D C00F C00K C00H -0.8(2) . . . . ?
C00D C00F C00K C00N 175.44(13) . . . . ?
C00E C007 C00B C00A 2.2(2) . . . . ?
C00E C007 C00B C00J -175.37(12) . . . . ?
C00G C00A C00B C007 -0.59(19) . . . . ?
C00G C00A C00B C00J 177.06(12) . . . . ?
C00J N003 C005 N002 -0.1(2) . . . . ?
C00J N003 C005 C009 -176.06(12) . . . . ?
C00L C008 C009 C005 -171.86(12) . . . . ?
C00L C008 C009 C00M 2.97(19) . . . . ?
C00L C00O C00P C00M 1.6(2) . . . . ?
